data_1560461
loop_
_publ_author_name
'Yao, Shuang'
'Yi, Fei-Yan'
'Li, Guanghua'
'Yu, Yang'
'Wang, Jing-yuan'
'Liu, Dan'
'Song, Shu-Yan'

_publ_section_title
;
 Syntheses, structures, and magnetic properties of cobalt(II) and
 nickel(II) coordination polymers based on a V-shaped ligand
;
_journal_name_full 'Journal of Solid State Chemistry'
_journal_page_first 6
_journal_page_last 13
_journal_paper_doi 10.1016/j.jssc.2017.03.010
_journal_volume 250
_journal_year 2017
_chemical_formula_sum 'C36 H36 N4 Ni2 O15 S'
_chemical_formula_weight 914.17
_space_group_crystal_system tetragonal
_space_group_IT_number 96
_space_group_name_Hall 'P 4nw 2abw'
_space_group_name_H-M_alt 'P 43 21 2'
_atom_sites_solution_hydrogens mixed
_cell_angle_alpha 90
_cell_angle_beta 90
_cell_angle_gamma 90
_cell_formula_units_Z 4
_cell_length_a 11.2036(5)
_cell_length_b 11.2036(5)
_cell_length_c 29.896(2)
_cell_measurement_reflns_used 3732
_cell_measurement_temperature 296(2)
_cell_measurement_theta_max 26.100
_cell_measurement_theta_min 1.941
_cell_volume 3752.6(3)
_computing_cell_refinement 'Bruker SMART'
_computing_data_collection 'Bruker SMART'
_computing_data_reduction 'Bruker SAINT'
_computing_publication_material SHELXTL
_computing_structure_refinement 'SHELXL-2016/6 (Sheldrick, 2016)'
_computing_structure_solution 'SHELXL-2016/6 (Sheldrick, 2016)'
_diffrn_ambient_temperature 296(2)
_diffrn_detector_area_resol_mean 9.00cm
_diffrn_measured_fraction_theta_full 1.000
_diffrn_measured_fraction_theta_max 1.000
_diffrn_measurement_device_type 'CCD area detector'
_diffrn_measurement_method 'phi and omega scans'
_diffrn_radiation_type MoK\a
_diffrn_radiation_wavelength 0.71073
_diffrn_reflns_av_R_equivalents 0.0817
_diffrn_reflns_av_unetI/netI 0.0419
_diffrn_reflns_Laue_measured_fraction_full 1.000
_diffrn_reflns_Laue_measured_fraction_max 1.000
_diffrn_reflns_limit_h_max 13
_diffrn_reflns_limit_h_min -11
_diffrn_reflns_limit_k_max 13
_diffrn_reflns_limit_k_min -13
_diffrn_reflns_limit_l_max 34
_diffrn_reflns_limit_l_min -37
_diffrn_reflns_number 23414
_diffrn_reflns_point_group_measured_fraction_full 1.000
_diffrn_reflns_point_group_measured_fraction_max 1.000
_diffrn_reflns_theta_full 25.242
_diffrn_reflns_theta_max 26.100
_diffrn_reflns_theta_min 1.941
_diffrn_source 'fine-focus sealed tube'
_exptl_absorpt_coefficient_mu 1.138
_exptl_absorpt_correction_T_max 0.8884
_exptl_absorpt_correction_T_min 0.8361
_exptl_absorpt_correction_type empirical
_exptl_absorpt_process_details SADABS
_exptl_crystal_colour purple
_exptl_crystal_density_diffrn 1.618
_exptl_crystal_density_method 'not measured'
_exptl_crystal_description block
_exptl_crystal_F_000 1888
_exptl_crystal_size_max 0.21
_exptl_crystal_size_mid 0.12
_exptl_crystal_size_min 0.09
_refine_diff_density_max 0.483
_refine_diff_density_min -0.754
_refine_diff_density_rms 0.098
_refine_ls_abs_structure_details
;
 Refined as an inversion twin.
;
_refine_ls_abs_structure_Flack 0.11(4)
_refine_ls_extinction_coef .
_refine_ls_extinction_method none
_refine_ls_goodness_of_fit_ref 1.192
_refine_ls_hydrogen_treatment constr
_refine_ls_matrix_type full
_refine_ls_number_parameters 345
_refine_ls_number_reflns 3732
_refine_ls_number_restraints 66
_refine_ls_restrained_S_all 1.208
_refine_ls_R_factor_all 0.0608
_refine_ls_R_factor_gt 0.0595
_refine_ls_shift/su_max 0.001
_refine_ls_shift/su_mean 0.000
_refine_ls_structure_factor_coef Fsqd
_refine_ls_weighting_details 'w=1/[\s^2^(Fo^2^)+(0.0396P)^2^+14.4574P] where P=(Fo^2^+2Fc^2^)/3'
_refine_ls_weighting_scheme calc
_refine_ls_wR_factor_gt 0.1412
_refine_ls_wR_factor_ref 0.1419
_reflns_Friedel_coverage 0.676
_reflns_Friedel_fraction_full 1.000
_reflns_Friedel_fraction_max 1.000
_reflns_number_gt 3644
_reflns_number_total 3732
_reflns_threshold_expression 'I > 2\s(I)'
_cod_data_source_file JSSC-2017-250-6.cif
_cod_data_source_block 2
_cod_depositor_comments
;
The following automatic conversions were performed:

data item '_exptl_crystal_density_meas' value 'none' was changed to
'?' -- the value is perceived as not measured.

Automatic conversion script
Id: cif_fix_values 8369 2020-08-20 11:38:08Z andrius 
;
_cod_original_cell_volume 3752.6(4)
_cod_database_code 1560461
_shelx_space_group_comment
;
The symmetry employed for this shelxl refinement is uniquely defined
by the following loop, which should always be used as a source of
symmetry information in preference to the above space-group names.
They are only intended as comments.
;
_shelx_estimated_absorpt_t_min 0.6399
_shelx_estimated_absorpt_t_max 0.7453

loop_
_space_group_symop_operation_xyz
'x, y, z'
'-x, -y, z+1/2'
'-y+1/2, x+1/2, z+3/4'
'y+1/2, -x+1/2, z+1/4'
'-x+1/2, y+1/2, -z+3/4'
'x+1/2, -y+1/2, -z+1/4'
'y, x, -z'
'-y, -x, -z+1/2'

loop_
_atom_site_label
_atom_site_type_symbol
_atom_site_fract_x
_atom_site_fract_y
_atom_site_fract_z
_atom_site_U_iso_or_equiv
_atom_site_adp_type
_atom_site_occupancy
_atom_site_site_symmetry_order
_atom_site_calc_flag
_atom_site_refinement_flags_posn
_atom_site_refinement_flags_adp
_atom_site_refinement_flags_occupancy
_atom_site_disorder_assembly
_atom_site_disorder_group
Ni1 Ni 0.29868(7) 0.93134(8) 0.34400(3) 0.0142(2) Uani 1 1 d . . . . .
S1 S 0.7491(5) 1.1868(4) 0.19974(18) 0.0456(13) Uani 0.5 1 d . . P . .
O1 O 0.3041(6) 1.1146(5) 0.34197(18) 0.0319(13) Uani 1 1 d . . . . .
O2 O 0.3043(13) 1.2535(11) 0.2909(4) 0.039(3) Uani 0.520(9) 1 d . U P A 1
O2' O 0.2020(11) 1.2283(9) 0.2905(4) 0.025(3) Uani 0.480(9) 1 d . . P A 2
O3 O 0.2999(5) 0.9297(5) 0.27558(15) 0.0212(10) Uani 1 1 d . . . . .
O4 O 0.3977(5) 0.8805(5) 0.21438(19) 0.0316(14) Uani 1 1 d . . . . .
O5 O 0.2910(5) 0.9312(5) 0.41252(15) 0.0250(11) Uani 1 1 d . . . . .
H5A H 0.290121 0.875682 0.426099 0.037 Uiso 1 1 d R U . . .
H5B H 0.319141 0.974032 0.426181 0.037 Uiso 1 1 d R U . . .
O6 O 0.2875(5) 0.7477(5) 0.34205(19) 0.0313(14) Uani 1 1 d . . . . .
H6A H 0.273480 0.718665 0.360054 0.047 Uiso 1 1 d R U . . .
H6B H 0.333583 0.692968 0.332221 0.047 Uiso 1 1 d R U . . .
O1W O 0.4227(16) 0.4043(19) 0.2301(5) 0.207(10) Uani 1 1 d . . . . .
H1A H 0.440413 0.461458 0.226866 0.310 Uiso 1 1 d R U . . .
H1B H 0.468013 0.383558 0.226166 0.310 Uiso 1 1 d R U . . .
O2W O 0.3581(9) 0.6419(9) 0.250000 0.100(6) Uani 1 2 d S T P . .
H2A H 0.333953 0.657900 0.268400 0.149 Uiso 1 1 d R U . . .
N1 N 0.1122(6) 0.9385(7) 0.3425(2) 0.0298(15) Uani 1 1 d . . . . .
N2 N -0.5171(6) 0.9189(7) 0.3482(2) 0.0351(18) Uani 1 1 d . . . . .
C1 C 0.4743(13) 1.1282(12) 0.2863(5) 0.020(3) Uani 0.520(9) 1 d . U P A 1
C2 C 0.4885(17) 1.0340(14) 0.2566(5) 0.023(4) Uani 0.520(9) 1 d . U P A 1
C3 C 0.6054(16) 1.0139(18) 0.2379(6) 0.037(4) Uani 0.520(9) 1 d . . P A 1
H3 H 0.617903 0.951182 0.218074 0.044 Uiso 0.520(9) 1 calc R U P A 1
C4 C 0.6959(16) 1.0859(16) 0.2493(6) 0.040(4) Uani 0.520(9) 1 d . . P A 1
H4 H 0.770337 1.074425 0.236277 0.049 Uiso 0.520(9) 1 calc R U P A 1
C5 C 0.6811(15) 1.1760(14) 0.2797(5) 0.029(4) Uani 0.520(9) 1 d . U P A 1
C6 C 0.5714(17) 1.1989(16) 0.2974(5) 0.035(4) Uani 0.520(9) 1 d . . P A 1
H6 H 0.561621 1.262454 0.317144 0.042 Uiso 0.520(9) 1 calc R U P A 1
C7 C 0.3576(16) 1.1658(13) 0.3074(5) 0.026(4) Uani 0.520(9) 1 d . U P A 1
C1' C 0.3967(13) 1.1625(14) 0.2757(5) 0.017(3) Uani 0.480(9) 1 d . U P A 2
C2' C 0.4397(15) 1.0669(15) 0.2506(5) 0.017(3) Uani 0.480(9) 1 d . U P A 2
C3' C 0.5496(16) 1.0772(15) 0.2291(5) 0.024(3) Uani 0.480(9) 1 d . . P A 2
H3' H 0.580880 1.011632 0.214006 0.029 Uiso 0.480(9) 1 calc R U P A 2
C4' C 0.6138(15) 1.1847(15) 0.2297(5) 0.024(4) Uani 0.480(9) 1 d . U P A 2
C5' C 0.5722(16) 1.2792(14) 0.2536(6) 0.029(4) Uani 0.480(9) 1 d . . P A 2
H5' H 0.617094 1.348837 0.255646 0.035 Uiso 0.480(9) 1 calc R U P A 2
C6' C 0.4594(14) 1.2713(14) 0.2756(5) 0.023(4) Uani 0.480(9) 1 d . . P A 2
H6' H 0.427420 1.337819 0.289903 0.027 Uiso 0.480(9) 1 calc R U P A 2
C7' C 0.2815(13) 1.1664(12) 0.3033(5) 0.012(3) Uani 0.480(9) 1 d . U P A 2
C8 C 0.3818(7) 0.9456(7) 0.2481(2) 0.0244(16) Uani 1 1 d . . . . .
C9 C 0.0503(6) 0.9882(8) 0.3760(3) 0.0281(19) Uani 1 1 d . . . . .
H9 H 0.091982 1.027051 0.398584 0.034 Uiso 1 1 calc R U . . .
C10 C -0.0725(8) 0.9844(9) 0.3784(3) 0.038(2) Uani 1 1 d . . . . .
H10 H -0.112373 1.019719 0.402291 0.045 Uiso 1 1 calc R U . . .
C11 C -0.1346(7) 0.9284(10) 0.3455(3) 0.039(2) Uani 1 1 d . U . . .
C12 C -0.0715(8) 0.8814(11) 0.3094(3) 0.055(3) Uani 1 1 d . . . . .
H12 H -0.111591 0.846544 0.285472 0.067 Uiso 1 1 calc R U . . .
C13 C 0.0508(8) 0.8876(10) 0.3097(3) 0.043(3) Uani 1 1 d . . . . .
H13 H 0.092509 0.854598 0.285852 0.051 Uiso 1 1 calc R U . . .
C14 C -0.4562(8) 1.0048(12) 0.3687(4) 0.067(4) Uani 1 1 d . . . . .
H14 H -0.497890 1.064441 0.383611 0.081 Uiso 1 1 calc R U . . .
C15 C -0.3325(8) 1.0082(12) 0.3685(4) 0.065(4) Uani 1 1 d . U . . .
H15 H -0.293032 1.068706 0.383800 0.079 Uiso 1 1 calc R U . . .
C16 C -0.2670(7) 0.9229(11) 0.3458(3) 0.051(3) Uani 1 1 d . . . . .
C17 C -0.3327(8) 0.8334(10) 0.3247(3) 0.044(3) Uani 1 1 d . . . . .
H17 H -0.293560 0.773207 0.309117 0.053 Uiso 1 1 calc R U . . .
C18 C -0.4551(7) 0.8342(9) 0.3271(3) 0.036(2) Uani 1 1 d . . . . .
H18 H -0.496893 0.772606 0.313286 0.043 Uiso 1 1 calc R U . . .

loop_
_atom_site_aniso_label
_atom_site_aniso_U_11
_atom_site_aniso_U_22
_atom_site_aniso_U_33
_atom_site_aniso_U_23
_atom_site_aniso_U_13
_atom_site_aniso_U_12
Ni1 0.0109(4) 0.0166(5) 0.0151(4) -0.0023(4) 0.0024(3) -0.0035(3)
S1 0.043(2) 0.036(3) 0.058(3) -0.017(2) 0.036(2) -0.018(2)
O1 0.061(4) 0.016(2) 0.018(3) -0.002(2) 0.008(3) -0.005(3)
O2 0.055(8) 0.029(6) 0.031(6) 0.010(5) 0.017(6) 0.024(6)
O2' 0.016(6) 0.027(6) 0.031(6) -0.007(5) 0.008(5) 0.006(5)
O3 0.023(3) 0.024(3) 0.017(2) -0.004(2) 0.003(2) 0.002(2)
O4 0.037(3) 0.026(3) 0.032(3) -0.009(2) 0.017(3) 0.000(2)
O5 0.031(3) 0.026(3) 0.017(2) -0.003(2) 0.001(2) -0.009(2)
O6 0.048(4) 0.014(2) 0.032(3) -0.002(2) 0.024(3) 0.002(2)
O1W 0.156(16) 0.30(3) 0.167(16) 0.072(16) 0.020(13) -0.095(16)
O2W 0.061(6) 0.061(6) 0.177(17) -0.017(7) -0.017(7) -0.016(7)
N1 0.019(3) 0.039(4) 0.032(4) -0.016(4) 0.003(3) -0.004(3)
N2 0.013(3) 0.061(5) 0.031(4) -0.023(4) 0.004(3) -0.005(3)
C1 0.018(5) 0.019(5) 0.023(5) 0.006(4) 0.004(4) 0.002(4)
C2 0.028(6) 0.022(6) 0.020(6) 0.004(5) 0.002(5) 0.004(5)
C3 0.027(9) 0.046(11) 0.037(9) 0.001(8) 0.013(7) 0.001(8)
C4 0.030(9) 0.037(10) 0.054(10) 0.004(8) 0.013(8) -0.012(8)
C5 0.032(6) 0.027(6) 0.027(6) 0.012(5) 0.000(5) 0.000(5)
C6 0.047(10) 0.029(8) 0.030(7) 0.010(7) 0.010(8) -0.016(8)
C7 0.031(6) 0.017(5) 0.029(6) -0.001(5) 0.001(5) 0.001(5)
C1' 0.016(6) 0.019(5) 0.016(5) 0.002(4) 0.010(5) 0.004(4)
C2' 0.013(5) 0.022(6) 0.015(5) -0.001(5) 0.006(5) 0.004(5)
C3' 0.032(10) 0.020(8) 0.020(7) 0.001(6) 0.009(7) -0.001(7)
C4' 0.027(6) 0.026(6) 0.021(6) 0.002(5) 0.009(5) -0.006(5)
C5' 0.027(8) 0.019(8) 0.041(10) -0.004(7) 0.020(8) -0.006(7)
C6' 0.024(9) 0.021(8) 0.023(8) 0.003(6) 0.008(6) 0.003(6)
C7' 0.013(6) 0.009(5) 0.014(5) -0.007(4) 0.000(4) 0.003(4)
C8 0.035(4) 0.018(4) 0.020(4) 0.002(3) 0.008(3) -0.003(3)
C9 0.012(4) 0.043(5) 0.030(4) -0.022(4) 0.004(3) -0.004(3)
C10 0.016(4) 0.061(6) 0.037(5) -0.024(4) 0.002(4) 0.002(4)
C11 0.017(3) 0.058(5) 0.042(4) -0.021(4) -0.003(3) -0.002(3)
C12 0.020(4) 0.106(9) 0.040(5) -0.047(6) -0.002(4) -0.005(5)
C13 0.021(4) 0.074(7) 0.033(5) -0.037(5) 0.000(4) 0.002(4)
C14 0.019(5) 0.112(10) 0.071(7) -0.074(8) 0.011(5) -0.016(5)
C15 0.021(5) 0.103(8) 0.073(7) -0.063(6) 0.002(4) -0.010(5)
C16 0.020(4) 0.084(8) 0.047(5) -0.045(6) -0.003(4) -0.006(5)
C17 0.020(4) 0.064(7) 0.048(5) -0.038(5) -0.002(4) -0.003(4)
C18 0.014(4) 0.056(6) 0.037(4) -0.024(4) -0.005(3) -0.003(3)

loop_
_atom_type_symbol
_atom_type_description
_atom_type_scat_dispersion_real
_atom_type_scat_dispersion_imag
_atom_type_scat_source
C C 0.0033 0.0016 'International Tables Vol C Tables 4.2.6.8 and 6.1.1.4'
H H 0.0000 0.0000 'International Tables Vol C Tables 4.2.6.8 and 6.1.1.4'
N N 0.0061 0.0033 'International Tables Vol C Tables 4.2.6.8 and 6.1.1.4'
O O 0.0106 0.0060 'International Tables Vol C Tables 4.2.6.8 and 6.1.1.4'
S S 0.1246 0.1234 'International Tables Vol C Tables 4.2.6.8 and 6.1.1.4'
Ni Ni 0.3393 1.1124 'International Tables Vol C Tables 4.2.6.8 and 6.1.1.4'

loop_
_geom_angle_atom_site_label_1
_geom_angle_atom_site_label_2
_geom_angle_atom_site_label_3
_geom_angle
_geom_angle_site_symmetry_1
_geom_angle_site_symmetry_3
O3 Ni1 O5 177.9(2) . .
O3 Ni1 O1 88.8(2) . .
O5 Ni1 O1 91.8(2) . .
O3 Ni1 O6 87.9(2) . .
O5 Ni1 O6 91.4(2) . .
O1 Ni1 O6 176.2(2) . .
O3 Ni1 N2 93.0(2) . 1_655
O5 Ni1 N2 89.0(2) . 1_655
O1 Ni1 N2 92.3(3) . 1_655
O6 Ni1 N2 89.7(3) . 1_655
O3 Ni1 N1 89.2(3) . .
O5 Ni1 N1 88.8(2) . .
O1 Ni1 N1 89.4(3) . .
O6 Ni1 N1 88.7(3) . .
N2 Ni1 N1 177.2(3) 1_655 .
C4' S1 C5 103.7(7) . 8_775
C7' O1 Ni1 117.4(7) . .
C7 O1 Ni1 118.0(7) . .
C8 O3 Ni1 131.7(5) . .
Ni1 O5 H5A 123.2 . .
Ni1 O5 H5B 124.0 . .
H5A O5 H5B 105.0 . .
Ni1 O6 H6A 119.5 . .
Ni1 O6 H6B 133.6 . .
H6A O6 H6B 94.1 . .
H1A O1W H1B 95.4 . .
H2A O2W H2A 120.4 . 8_665
C13 N1 C9 117.5(7) . .
C13 N1 Ni1 121.2(6) . .
C9 N1 Ni1 121.2(5) . .
C14 N2 C18 117.8(7) . .
C14 N2 Ni1 119.3(6) . 1_455
C18 N2 Ni1 122.5(5) . 1_455
C6 C1 C2 119.9(15) . .
C6 C1 C7 114.8(14) . .
C2 C1 C7 125.3(14) . .
C1 C2 C3 118.1(16) . .
C1 C2 C8 119.7(14) . .
C3 C2 C8 121.9(13) . .
C4 C3 C2 119.6(17) . .
C4 C3 H3 120.2 . .
C2 C3 H3 120.2 . .
C3 C4 C5 121.5(17) . .
C3 C4 H4 119.3 . .
C5 C4 H4 119.3 . .
C6 C5 C4 120.4(16) . .
C6 C5 S1 121.2(13) . 8_775
C4 C5 S1 118.0(13) . 8_775
C5 C6 C1 120.4(16) . .
C5 C6 H6 119.8 . .
C1 C6 H6 119.8 . .
O2 C7 O1 115.6(14) . .
O2 C7 C1 117.8(14) . .
O1 C7 C1 126.6(13) . .
C2' C1' C6' 119.5(13) . .
C2' C1' C7' 127.1(13) . .
C6' C1' C7' 113.3(13) . .
C3' C2' C1' 119.4(14) . .
C3' C2' C8 115.6(13) . .
C1' C2' C8 124.8(12) . .
C2' C3' C4' 121.1(15) . .
C2' C3' H3' 119.4 . .
C4' C3' H3' 119.4 . .
C5' C4' C3' 120.0(15) . .
C5' C4' S1 123.5(13) . .
C3' C4' S1 116.5(12) . .
C4' C5' C6' 119.8(14) . .
C4' C5' H5' 120.1 . .
C6' C5' H5' 120.1 . .
C1' C6' C5' 119.7(14) . .
C1' C6' H6' 120.1 . .
C5' C6' H6' 120.1 . .
O2' C7' O1 133.0(13) . .
O2' C7' C1' 118.1(13) . .
O1 C7' C1' 107.4(11) . .
O3 C8 O4 123.5(7) . .
O3 C8 C2' 114.4(8) . .
O4 C8 C2' 120.2(8) . .
O3 C8 C2 122.9(8) . .
O4 C8 C2 112.8(8) . .
N1 C9 C10 123.0(7) . .
N1 C9 H9 118.5 . .
C10 C9 H9 118.5 . .
C11 C10 C9 119.1(8) . .
C11 C10 H10 120.5 . .
C9 C10 H10 120.5 . .
C10 C11 C12 118.4(8) . .
C10 C11 C16 121.7(8) . .
C12 C11 C16 119.8(8) . .
C13 C12 C11 118.8(8) . .
C13 C12 H12 120.6 . .
C11 C12 H12 120.6 . .
N1 C13 C12 123.1(8) . .
N1 C13 H13 118.5 . .
C12 C13 H13 118.5 . .
N2 C14 C15 122.1(9) . .
N2 C14 H14 119.0 . .
C15 C14 H14 119.0 . .
C16 C15 C14 120.9(9) . .
C16 C15 H15 119.6 . .
C14 C15 H15 119.6 . .
C15 C16 C17 116.0(8) . .
C15 C16 C11 120.3(9) . .
C17 C16 C11 123.6(9) . .
C18 C17 C16 119.9(8) . .
C18 C17 H17 120.0 . .
C16 C17 H17 120.0 . .
N2 C18 C17 123.2(8) . .
N2 C18 H18 118.4 . .
C17 C18 H18 118.4 . .

loop_
_geom_bond_atom_site_label_1
_geom_bond_atom_site_label_2
_geom_bond_distance
_geom_bond_site_symmetry_2
Ni1 O3 2.046(5) .
Ni1 O5 2.050(5) .
Ni1 O1 2.055(5) .
Ni1 O6 2.062(5) .
Ni1 N2 2.072(6) 1_655
Ni1 N1 2.091(6) .
S1 C4' 1.761(16) .
S1 C5 1.808(17) 8_775
O1 C7' 1.316(15) .
O1 C7 1.325(17) .
O2 C7 1.251(19) .
O2' C7' 1.192(18) .
O3 C8 1.245(9) .
O4 C8 1.256(9) .
O5 H5A 0.7429 .
O5 H5B 0.7048 .
O6 H6A 0.6481 .
O6 H6B 0.8543 .
O1W H1A 0.6778 .
O1W H1B 0.5705 .
O2W H2A 0.6383 .
O2W H2A 0.6384 8_665
N1 C13 1.326(11) .
N1 C9 1.340(10) .
N2 C14 1.329(11) .
N2 C18 1.334(11) .
C1 C6 1.39(2) .
C1 C2 1.39(2) .
C1 C7 1.51(2) .
C2 C3 1.44(2) .
C2 C8 1.574(19) .
C3 C4 1.34(3) .
C3 H3 0.9300 .
C4 C5 1.37(2) .
C4 H4 0.9300 .
C5 C6 1.36(2) .
C6 H6 0.9300 .
C1' C2' 1.39(2) .
C1' C6' 1.41(2) .
C1' C7' 1.534(19) .
C2' C3' 1.39(2) .
C2' C8 1.508(18) .
C3' C4' 1.40(2) .
C3' H3' 0.9300 .
C4' C5' 1.36(2) .
C5' C6' 1.43(2) .
C5' H5' 0.9300 .
C6' H6' 0.9300 .
C9 C10 1.378(11) .
C9 H9 0.9300 .
C10 C11 1.359(12) .
C10 H10 0.9300 .
C11 C12 1.393(12) .
C11 C16 1.485(11) .
C12 C13 1.372(13) .
C12 H12 0.9300 .
C13 H13 0.9300 .
C14 C15 1.387(13) .
C14 H14 0.9300 .
C15 C16 1.382(14) .
C15 H15 0.9300 .
C16 C17 1.394(13) .
C17 C18 1.374(11) .
C17 H17 0.9300 .
C18 H18 0.9300 .

loop_
_geom_hbond_atom_site_label_D
_geom_hbond_atom_site_label_H
_geom_hbond_atom_site_label_A
_geom_hbond_distance_DH
_geom_hbond_distance_HA
_geom_hbond_distance_DA
_geom_hbond_angle_DHA
_geom_hbond_site_symmetry_A
O6 H6B O2W 0.85 2.54 3.099(8) 124.1 .
O6 H6A O1 0.65 2.04 2.677(7) 166.6 5_545
O5 H5B O4 0.70 1.96 2.662(7) 173.7 4_465
O5 H5A O2 0.74 1.99 2.654(12) 148.5 5_545
O5 H5A O2' 0.74 1.93 2.674(12) 176.1 5_545
